data_4334807
loop_
_publ_author_name
'Paolo Sgarbossa'
'Silvia Mazzega Sbovata'
'Roberta Bertani'
'Mirto Mozzon'
'Franco Benetollo'
'Cristina Marzano'
'Valentina Gandin'
'Rino A. Michelin'

_publ_section_title
;
 Novel Imino Thioether Complexes of Platinum(II): Synthesis, Structural
 Investigation, and Biological Activity
;
_journal_name_full 'Inorganic Chemistry'
_journal_page_first 5729
_journal_page_last 5741
_journal_paper_doi 10.1021/ic3024452
_journal_volume 52
_journal_year 2013
_chemical_formula_moiety trans-[PtCl~2~(E-N(H)=C(SEt)CH~2~Ph)~2~
_chemical_formula_sum 'C20 H26 Cl2 N2 Pt S2'
_chemical_formula_weight 624.54
_chemical_name_systematic
;
 ?
;
_space_group_IT_number 2
_symmetry_cell_setting triclinic
_symmetry_space_group_name_Hall '-P 1'
_symmetry_space_group_name_H-M 'P -1'
_atom_sites_solution_hydrogens geom
_atom_sites_solution_primary direct
_atom_sites_solution_secondary difmap
_audit_creation_method SHELXL-97
_cell_angle_alpha 104.16(3)
_cell_angle_beta 94.14(2)
_cell_angle_gamma 109.02(3)
_cell_formula_units_Z 4
_cell_length_a 13.275(3)
_cell_length_b 13.337(3)
_cell_length_c 14.836(3)
_cell_measurement_temperature 293(2)
_cell_volume 2374.5(11)
_computing_structure_refinement 'SHELXL-97 (Sheldrick, 1997)'
_computing_structure_solution 'SIR97 (Altomare et al. 1999)'
_diffrn_ambient_temperature 293(2)
_diffrn_measured_fraction_theta_full 0.992
_diffrn_measured_fraction_theta_max 0.992
_diffrn_measurement_device_type 'Philips PW1100'
_diffrn_measurement_method \Q/2\Q
_diffrn_radiation_monochromator graphite
_diffrn_radiation_source 'fine-focus sealed tube'
_diffrn_radiation_type MoK\a
_diffrn_radiation_wavelength 0.71073
_diffrn_reflns_av_R_equivalents 0.0294
_diffrn_reflns_av_sigmaI/netI 0.0360
_diffrn_reflns_limit_h_max 15
_diffrn_reflns_limit_h_min -1
_diffrn_reflns_limit_k_max 14
_diffrn_reflns_limit_k_min -15
_diffrn_reflns_limit_l_max 17
_diffrn_reflns_limit_l_min -17
_diffrn_reflns_number 8719
_diffrn_reflns_theta_full 25.01
_diffrn_reflns_theta_max 25.01
_diffrn_reflns_theta_min 3.06
_exptl_absorpt_coefficient_mu 6.318
_exptl_absorpt_correction_T_max 0.7720
_exptl_absorpt_correction_T_min 0.3540
_exptl_absorpt_correction_type psi-scan
_exptl_absorpt_process_details 'A. T. C. North, et al. Acta Cryst., A24 (1968) 351'
_exptl_crystal_colour yellow
_exptl_crystal_density_diffrn 1.747
_exptl_crystal_description prism
_exptl_crystal_F_000 1216
_exptl_crystal_size_max 0.40
_exptl_crystal_size_mid 0.36
_exptl_crystal_size_min 0.18
_refine_diff_density_max 0.945
_refine_diff_density_min -1.038
_refine_diff_density_rms 0.164
_refine_ls_extinction_method none
_refine_ls_goodness_of_fit_ref 1.330
_refine_ls_hydrogen_treatment constr
_refine_ls_matrix_type full
_refine_ls_number_parameters 492
_refine_ls_number_reflns 8318
_refine_ls_number_restraints 0
_refine_ls_restrained_S_all 1.330
_refine_ls_R_factor_all 0.0696
_refine_ls_R_factor_gt 0.0557
_refine_ls_shift/su_max 0.001
_refine_ls_shift/su_mean 0.000
_refine_ls_structure_factor_coef Fsqd
_refine_ls_weighting_details 'calc w=1/[\s^2^(Fo^2^)+(0.0000P)^2^+27.6707P] where P=(Fo^2^+2Fc^2^)/3'
_refine_ls_weighting_scheme calc
_refine_ls_wR_factor_gt 0.1292
_refine_ls_wR_factor_ref 0.1390
_reflns_number_gt 7285
_reflns_number_total 8318
_reflns_threshold_expression >2sigma(I)
_cod_data_source_file ic3024452_si_001_3.cif
_cod_data_source_block ptbz-trans-(7)
_cod_original_cell_volume 2374.5(9)
_cod_database_code 4334807

loop_
_symmetry_equiv_pos_as_xyz
'x, y, z'
'-x, -y, -z'

loop_
_atom_site_label
_atom_site_type_symbol
_atom_site_fract_x
_atom_site_fract_y
_atom_site_fract_z
_atom_site_U_iso_or_equiv
_atom_site_adp_type
_atom_site_occupancy
_atom_site_symmetry_multiplicity
_atom_site_calc_flag
_atom_site_refinement_flags
Pt1 Pt 0.77181(4) 1.63145(4) 0.27480(3) 0.04734(15) Uani 1 1 d .
Cl1 Cl 0.6135(3) 1.5550(3) 0.1677(2) 0.0693(9) Uani 1 1 d .
Cl2 Cl 0.9299(3) 1.7071(3) 0.3822(2) 0.0617(8) Uani 1 1 d .
N1 N 0.8502(8) 1.6258(9) 0.1631(7) 0.058(3) Uani 1 1 d .
H1 H 0.8365 1.5602 0.1269 0.070 Uiso 1 1 calc R
N2 N 0.6939(8) 1.6310(7) 0.3857(7) 0.054(2) Uani 1 1 d .
H2 H 0.7038 1.5885 0.4180 0.064 Uiso 1 1 calc R
S1 S 0.9693(4) 1.6813(4) 0.0312(3) 0.0892(13) Uani 1 1 d .
S2 S 0.5772(3) 1.6817(3) 0.5197(3) 0.0652(9) Uani 1 1 d .
C1 C 0.9169(12) 1.7027(12) 0.1367(10) 0.066(3) Uani 1 1 d .
C2 C 0.8856(17) 1.5424(15) -0.0361(13) 0.101(6) Uani 1 1 d .
H2A H 0.9208 1.5184 -0.0879 0.121 Uiso 1 1 calc R
H2B H 0.8813 1.4940 0.0040 0.121 Uiso 1 1 calc R
C3 C 0.7737(17) 1.5280(18) -0.0753(14) 0.116(7) Uani 1 1 d .
H3A H 0.7385 1.5539 -0.0251 0.139 Uiso 1 1 calc R
H3B H 0.7341 1.4511 -0.1062 0.139 Uiso 1 1 calc R
H3C H 0.7764 1.5698 -0.1200 0.139 Uiso 1 1 calc R
C4 C 0.9543(11) 1.8220(11) 0.1907(11) 0.073(4) Uani 1 1 d .
H4A H 1.0288 1.8569 0.1840 0.088 Uiso 1 1 calc R
H4B H 0.9530 1.8273 0.2569 0.088 Uiso 1 1 calc R
C5 C 0.8893(10) 1.8859(10) 0.1615(8) 0.054(3) Uani 1 1 d .
C6 C 0.9089(11) 1.9274(12) 0.0848(10) 0.071(4) Uani 1 1 d .
H6 H 0.9603 1.9131 0.0494 0.085 Uiso 1 1 calc R
C7 C 0.8517(12) 1.9903(12) 0.0610(10) 0.072(4) Uani 1 1 d .
H7 H 0.8642 2.0181 0.0094 0.086 Uiso 1 1 calc R
C8 C 0.7767(11) 2.0111(12) 0.1142(11) 0.072(4) Uani 1 1 d .
H8 H 0.7407 2.0560 0.1002 0.086 Uiso 1 1 calc R
C9 C 0.7540(13) 1.9670(13) 0.1873(11) 0.078(4) Uani 1 1 d .
H9 H 0.7010 1.9793 0.2215 0.094 Uiso 1 1 calc R
C10 C 0.8108(13) 1.9038(12) 0.2100(10) 0.076(4) Uani 1 1 d .
H10 H 0.7951 1.8730 0.2594 0.091 Uiso 1 1 calc R
C11 C 0.6315(9) 1.6835(9) 0.4170(8) 0.052(3) Uani 1 1 d .
C12 C 0.6421(11) 1.6073(11) 0.5755(9) 0.062(3) Uani 1 1 d .
H12A H 0.6254 1.5330 0.5347 0.075 Uiso 1 1 calc R
H12B H 0.7199 1.6447 0.5874 0.075 Uiso 1 1 calc R
C13 C 0.6002(12) 1.6026(13) 0.6690(10) 0.074(4) Uani 1 1 d .
H13A H 0.6278 1.6752 0.7128 0.089 Uiso 1 1 calc R
H13B H 0.6240 1.5531 0.6946 0.089 Uiso 1 1 calc R
H13C H 0.5227 1.5766 0.6578 0.089 Uiso 1 1 calc R
C14 C 0.6024(10) 1.7580(10) 0.3691(9) 0.059(3) Uani 1 1 d .
H14A H 0.5267 1.7472 0.3699 0.071 Uiso 1 1 calc R
H14B H 0.6118 1.7375 0.3037 0.071 Uiso 1 1 calc R
C15 C 0.6694(11) 1.8810(10) 0.4137(9) 0.059(3) Uani 1 1 d .
C16 C 0.6227(14) 1.9581(12) 0.4104(11) 0.078(4) Uani 1 1 d .
H16 H 0.5509 1.9369 0.3831 0.093 Uiso 1 1 calc R
C17 C 0.6884(19) 2.0725(14) 0.4504(13) 0.098(6) Uani 1 1 d .
H17 H 0.6599 2.1271 0.4481 0.118 Uiso 1 1 calc R
C18 C 0.7922(19) 2.1009(13) 0.4918(12) 0.099(6) Uani 1 1 d .
H18 H 0.8337 2.1753 0.5188 0.119 Uiso 1 1 calc R
C19 C 0.8357(14) 2.0253(12) 0.4945(11) 0.082(5) Uani 1 1 d .
H19 H 0.9071 2.0465 0.5230 0.099 Uiso 1 1 calc R
C20 C 0.7746(11) 1.9143(11) 0.4548(10) 0.065(3) Uani 1 1 d .
H20 H 0.8059 1.8615 0.4562 0.078 Uiso 1 1 calc R
Pt2 Pt 0.75471(3) 1.36377(3) 0.25001(3) 0.04432(15) Uani 1 1 d .
Cl3 Cl 0.8248(3) 1.3502(3) 0.1120(2) 0.0676(8) Uani 1 1 d .
Cl4 Cl 0.6822(2) 1.3701(3) 0.3870(2) 0.0609(8) Uani 1 1 d .
N3 N 0.6049(7) 1.3065(8) 0.1729(7) 0.054(2) Uani 1 1 d .
H3 H 0.5850 1.3552 0.1560 0.065 Uiso 1 1 calc R
N4 N 0.9049(7) 1.4302(7) 0.3264(7) 0.047(2) Uani 1 1 d .
H4 H 0.9300 1.5012 0.3470 0.057 Uiso 1 1 calc R
S3 S 0.4121(3) 1.1685(3) 0.0723(3) 0.0711(10) Uani 1 1 d .
S4 S 1.0969(3) 1.4504(3) 0.4155(3) 0.0717(10) Uani 1 1 d .
C21 C 0.5363(9) 1.2084(9) 0.1462(8) 0.048(3) Uani 1 1 d .
C22 C 0.4236(12) 1.2838(13) 0.0260(12) 0.083(5) Uani 1 1 d .
H22A H 0.3535 1.2731 -0.0072 0.100 Uiso 1 1 calc R
H22B H 0.4447 1.3509 0.0780 0.100 Uiso 1 1 calc R
C23 C 0.5044(16) 1.2979(17) -0.0397(14) 0.107(6) Uani 1 1 d .
H23A H 0.5739 1.3084 -0.0072 0.129 Uiso 1 1 calc R
H23B H 0.5088 1.3612 -0.0613 0.129 Uiso 1 1 calc R
H23C H 0.4822 1.2330 -0.0927 0.129 Uiso 1 1 calc R
C24 C 0.5541(10) 1.1137(11) 0.1734(11) 0.067(4) Uani 1 1 d .
H24A H 0.5776 1.0720 0.1213 0.080 Uiso 1 1 calc R
H24B H 0.6125 1.1436 0.2267 0.080 Uiso 1 1 calc R
C25 C 0.4588(9) 1.0355(9) 0.1989(9) 0.052(3) Uani 1 1 d .
C26 C 0.3965(14) 0.9385(12) 0.1338(13) 0.089(5) Uani 1 1 d .
H26 H 0.4135 0.9189 0.0739 0.107 Uiso 1 1 calc R
C27 C 0.3022(16) 0.8665(14) 0.1614(18) 0.113(7) Uani 1 1 d .
H27 H 0.2555 0.8014 0.1185 0.135 Uiso 1 1 calc R
C28 C 0.2844(17) 0.898(2) 0.255(2) 0.112(8) Uani 1 1 d .
H28 H 0.2280 0.8522 0.2758 0.135 Uiso 1 1 calc R
C29 C 0.3488(18) 0.9956(19) 0.3126(16) 0.104(6) Uani 1 1 d .
H29 H 0.3340 1.0182 0.3730 0.125 Uiso 1 1 calc R
C30 C 0.4337(13) 1.0611(14) 0.2867(10) 0.075(4) Uani 1 1 d .
H30 H 0.4776 1.1270 0.3303 0.089 Uiso 1 1 calc R
C31 C 0.9685(8) 1.3823(9) 0.3488(8) 0.048(3) Uani 1 1 d .
C32 C 1.1301(10) 1.5894(9) 0.4134(10) 0.058(3) Uani 1 1 d .
H32A H 1.0704 1.6132 0.4296 0.070 Uiso 1 1 calc R
H32B H 1.1926 1.6352 0.4615 0.070 Uiso 1 1 calc R
C33 C 1.1536(19) 1.6079(16) 0.3232(16) 0.125(8) Uani 1 1 d .
H33A H 1.2228 1.6028 0.3139 0.150 Uiso 1 1 calc R
H33B H 1.1546 1.6801 0.3229 0.150 Uiso 1 1 calc R
H33C H 1.0989 1.5529 0.2734 0.150 Uiso 1 1 calc R
C34 C 0.9338(10) 1.2585(9) 0.3212(11) 0.064(4) Uani 1 1 d .
H34A H 0.9113 1.2333 0.3751 0.077 Uiso 1 1 calc R
H34B H 0.8713 1.2279 0.2715 0.077 Uiso 1 1 calc R
C35 C 1.0184(9) 1.2137(9) 0.2879(8) 0.047(3) Uani 1 1 d .
C36 C 1.0576(12) 1.2283(11) 0.2082(10) 0.068(4) Uani 1 1 d .
H36 H 1.0306 1.2660 0.1734 0.081 Uiso 1 1 calc R
C37 C 1.1366(13) 1.1884(12) 0.1776(11) 0.077(4) Uani 1 1 d .
H37 H 1.1640 1.2020 0.1241 0.093 Uiso 1 1 calc R
C38 C 1.1742(11) 1.1302(11) 0.2243(11) 0.072(4) Uani 1 1 d .
H38 H 1.2263 1.1018 0.2028 0.087 Uiso 1 1 calc R
C39 C 1.1344(12) 1.1132(12) 0.3048(10) 0.071(4) Uani 1 1 d .
H39 H 1.1595 1.0726 0.3376 0.085 Uiso 1 1 calc R
C40 C 1.0577(11) 1.1557(10) 0.3371(9) 0.060(3) Uani 1 1 d .
H40 H 1.0327 1.1452 0.3923 0.073 Uiso 1 1 calc R

loop_
_atom_site_aniso_label
_atom_site_aniso_U_11
_atom_site_aniso_U_22
_atom_site_aniso_U_33
_atom_site_aniso_U_23
_atom_site_aniso_U_13
_atom_site_aniso_U_12
Pt1 0.0516(3) 0.0435(3) 0.0521(3) 0.01239(19) 0.0104(2) 0.0241(2)
Cl1 0.069(2) 0.067(2) 0.068(2) 0.0099(16) -0.0086(16) 0.0309(17)
Cl2 0.0579(17) 0.0628(18) 0.0633(18) 0.0105(15) 0.0023(14) 0.0270(15)
N1 0.065(6) 0.053(6) 0.066(6) 0.017(5) 0.021(5) 0.031(5)
N2 0.066(6) 0.039(5) 0.064(6) 0.020(4) 0.018(5) 0.023(5)
S1 0.111(3) 0.090(3) 0.088(3) 0.035(2) 0.054(3) 0.048(3)
S2 0.064(2) 0.0612(19) 0.077(2) 0.0147(17) 0.0292(17) 0.0307(16)
C1 0.072(9) 0.073(9) 0.074(9) 0.026(7) 0.027(7) 0.044(8)
C2 0.132(17) 0.108(14) 0.084(12) 0.028(10) 0.051(12) 0.062(13)
C3 0.115(16) 0.130(17) 0.090(13) 0.035(12) 0.030(12) 0.022(13)
C4 0.059(8) 0.069(9) 0.092(10) 0.026(8) 0.026(7) 0.018(7)
C5 0.054(7) 0.055(7) 0.049(7) 0.018(5) 0.007(5) 0.011(6)
C6 0.065(9) 0.076(9) 0.078(9) 0.022(8) 0.025(7) 0.031(7)
C7 0.078(9) 0.079(9) 0.068(9) 0.040(8) 0.020(7) 0.025(8)
C8 0.056(8) 0.069(9) 0.081(10) 0.004(7) 0.010(7) 0.023(7)
C9 0.088(11) 0.077(10) 0.078(10) 0.013(8) 0.040(8) 0.039(9)
C10 0.090(11) 0.073(9) 0.064(9) 0.022(7) 0.026(8) 0.025(8)
C11 0.038(6) 0.049(6) 0.062(7) 0.004(5) 0.019(5) 0.014(5)
C12 0.060(8) 0.058(7) 0.072(8) 0.025(6) 0.023(6) 0.018(6)
C13 0.070(9) 0.081(10) 0.067(9) 0.022(8) 0.016(7) 0.020(8)
C14 0.057(7) 0.055(7) 0.066(8) 0.011(6) 0.009(6) 0.026(6)
C15 0.075(9) 0.053(7) 0.054(7) 0.014(6) 0.026(6) 0.027(6)
C16 0.103(12) 0.068(9) 0.083(10) 0.025(8) 0.017(9) 0.053(9)
C17 0.17(2) 0.068(10) 0.100(13) 0.045(10) 0.042(13) 0.071(12)
C18 0.148(19) 0.053(9) 0.083(12) 0.025(8) 0.005(12) 0.019(11)
C19 0.098(12) 0.060(9) 0.073(10) 0.021(7) 0.013(8) 0.005(8)
C20 0.064(8) 0.052(7) 0.071(9) 0.017(6) 0.011(7) 0.009(6)
Pt2 0.0379(2) 0.0452(3) 0.0496(3) 0.01012(19) 0.00324(18) 0.01778(18)
Cl3 0.066(2) 0.081(2) 0.0600(18) 0.0183(16) 0.0227(15) 0.0310(17)
Cl4 0.0539(17) 0.076(2) 0.0548(17) 0.0181(15) 0.0091(13) 0.0260(15)
N3 0.043(5) 0.061(6) 0.058(6) 0.009(5) -0.004(4) 0.028(5)
N4 0.032(4) 0.037(5) 0.065(6) 0.002(4) 0.001(4) 0.012(4)
S3 0.0455(17) 0.072(2) 0.085(2) 0.0174(19) -0.0105(16) 0.0146(16)
S4 0.0500(18) 0.0522(18) 0.104(3) 0.0145(18) -0.0144(18) 0.0182(15)
C21 0.044(6) 0.043(6) 0.056(7) 0.010(5) 0.006(5) 0.016(5)
C22 0.064(9) 0.084(10) 0.099(12) 0.028(9) -0.014(8) 0.027(8)
C23 0.109(15) 0.118(15) 0.112(15) 0.059(12) -0.003(12) 0.047(12)
C24 0.052(7) 0.062(8) 0.091(10) 0.023(7) 0.011(7) 0.025(6)
C25 0.050(6) 0.046(6) 0.061(7) 0.013(5) 0.001(5) 0.022(5)
C26 0.093(12) 0.050(8) 0.110(13) 0.010(8) 0.025(10) 0.015(8)
C27 0.093(14) 0.063(10) 0.16(2) 0.029(12) -0.023(13) 0.006(9)
C28 0.093(14) 0.112(16) 0.18(2) 0.096(17) 0.081(15) 0.052(13)
C29 0.118(16) 0.111(15) 0.133(17) 0.074(14) 0.051(14) 0.068(14)
C30 0.085(11) 0.084(10) 0.066(9) 0.022(8) 0.013(8) 0.044(9)
C31 0.030(5) 0.040(6) 0.066(7) 0.001(5) 0.006(5) 0.013(4)
C32 0.045(6) 0.044(6) 0.076(9) 0.015(6) -0.003(6) 0.008(5)
C33 0.143(19) 0.088(13) 0.16(2) 0.047(14) 0.064(16) 0.045(13)
C34 0.043(6) 0.044(6) 0.111(11) 0.025(7) 0.015(7) 0.021(5)
C35 0.043(6) 0.040(6) 0.053(7) 0.015(5) 0.002(5) 0.009(5)
C36 0.082(10) 0.064(8) 0.067(8) 0.021(7) 0.006(7) 0.039(7)
C37 0.084(10) 0.074(9) 0.076(10) 0.016(8) 0.025(8) 0.032(8)
C38 0.059(8) 0.058(8) 0.096(11) 0.007(8) 0.015(8) 0.027(7)
C39 0.077(9) 0.077(9) 0.073(9) 0.025(7) 0.018(7) 0.043(8)
C40 0.066(8) 0.055(7) 0.063(8) 0.015(6) 0.011(6) 0.026(6)

loop_
_atom_type_symbol
_atom_type_description
_atom_type_scat_dispersion_real
_atom_type_scat_dispersion_imag
_atom_type_scat_source
C C 0.0033 0.0016 'International Tables Vol C Tables 4.2.6.8 and 6.1.1.4'
H H 0.0000 0.0000 'International Tables Vol C Tables 4.2.6.8 and 6.1.1.4'
N N 0.0061 0.0033 'International Tables Vol C Tables 4.2.6.8 and 6.1.1.4'
S S 0.1246 0.1234 'International Tables Vol C Tables 4.2.6.8 and 6.1.1.4'
Cl Cl 0.1484 0.1585 'International Tables Vol C Tables 4.2.6.8 and 6.1.1.4'
Pt Pt -1.7033 8.3905 'International Tables Vol C Tables 4.2.6.8 and 6.1.1.4'

loop_
_geom_angle_atom_site_label_1
_geom_angle_atom_site_label_2
_geom_angle_atom_site_label_3
_geom_angle
N2 Pt1 N1 177.7(4)
N2 Pt1 Cl1 93.0(3)
N1 Pt1 Cl1 87.0(3)
N2 Pt1 Cl2 86.8(3)
N1 Pt1 Cl2 93.1(3)
Cl1 Pt1 Cl2 179.70(13)
C1 N1 Pt1 131.4(9)
C11 N2 Pt1 131.1(9)
C1 S1 C2 104.3(8)
C11 S2 C12 104.0(6)
N1 C1 C4 123.1(12)
N1 C1 S1 124.4(11)
C4 C1 S1 112.4(11)
C3 C2 S1 115.5(14)
C1 C4 C5 115.2(12)
C10 C5 C6 119.2(13)
C10 C5 C4 120.4(12)
C6 C5 C4 120.4(12)
C7 C6 C5 120.0(13)
C8 C7 C6 119.2(14)
C9 C8 C7 121.2(15)
C8 C9 C10 119.0(14)
C5 C10 C9 121.3(14)
N2 C11 C14 122.2(11)
N2 C11 S2 125.6(10)
C14 C11 S2 112.1(8)
C13 C12 S2 108.1(9)
C11 C14 C15 113.9(11)
C20 C15 C16 119.9(13)
C20 C15 C14 121.0(12)
C16 C15 C14 119.1(13)
C15 C16 C17 117.7(16)
C18 C17 C16 119.9(15)
C19 C18 C17 121.5(16)
C18 C19 C20 119.7(18)
C15 C20 C19 121.3(15)
N4 Pt2 N3 176.5(4)
N4 Pt2 Cl3 90.8(3)
N3 Pt2 Cl3 88.9(3)
N4 Pt2 Cl4 90.0(3)
N3 Pt2 Cl4 90.5(3)
Cl3 Pt2 Cl4 177.82(12)
C21 N3 Pt2 129.0(8)
C31 N4 Pt2 129.7(7)
C21 S3 C22 104.4(6)
C31 S4 C32 104.6(6)
N3 C21 C24 123.1(11)
N3 C21 S3 124.1(9)
C24 C21 S3 112.7(8)
C23 C22 S3 112.6(12)
C25 C24 C21 116.0(10)
C30 C25 C26 119.9(14)
C30 C25 C24 120.0(13)
C26 C25 C24 120.1(13)
C25 C26 C27 118.0(17)
C28 C27 C26 118.0(17)
C29 C28 C27 119.4(18)
C30 C29 C28 122(2)
C29 C30 C25 122.5(17)
N4 C31 C34 121.1(10)
N4 C31 S4 124.8(8)
C34 C31 S4 114.1(8)
C33 C32 S4 114.4(11)
C35 C34 C31 114.8(10)
C36 C35 C40 118.3(12)
C36 C35 C34 121.1(11)
C40 C35 C34 120.6(11)
C35 C36 C37 121.5(13)
C38 C37 C36 120.6(15)
C37 C38 C39 118.8(13)
C40 C39 C38 120.7(13)
C35 C40 C39 120.0(13)

loop_
_geom_bond_atom_site_label_1
_geom_bond_atom_site_label_2
_geom_bond_distance
Pt1 N2 2.006(10)
Pt1 N1 2.018(10)
Pt1 Cl1 2.304(3)
Pt1 Cl2 2.305(3)
N1 C1 1.282(17)
N2 C11 1.291(14)
S1 C1 1.755(14)
S1 C2 1.80(2)
S2 C11 1.733(12)
S2 C12 1.809(13)
C1 C4 1.492(19)
C2 C3 1.49(3)
C4 C5 1.505(19)
C5 C10 1.358(19)
C5 C6 1.388(18)
C6 C7 1.387(19)
C7 C8 1.371(19)
C8 C9 1.36(2)
C9 C10 1.38(2)
C11 C14 1.483(17)
C12 C13 1.539(17)
C14 C15 1.533(17)
C15 C20 1.363(19)
C15 C16 1.372(18)
C16 C17 1.43(2)
C17 C18 1.36(3)
C18 C19 1.32(2)
C19 C20 1.385(18)
Pt2 N4 2.019(8)
Pt2 N3 2.025(9)
Pt2 Cl3 2.301(3)
Pt2 Cl4 2.306(3)
N3 C21 1.271(14)
N4 C31 1.283(14)
S3 C21 1.756(11)
S3 C22 1.800(16)
S4 C31 1.736(11)
S4 C32 1.769(12)
C21 C24 1.498(16)
C22 C23 1.50(2)
C24 C25 1.494(17)
C25 C30 1.357(18)
C25 C26 1.366(18)
C26 C27 1.46(3)
C27 C28 1.41(3)
C28 C29 1.33(3)
C29 C30 1.33(2)
C31 C34 1.501(15)
C32 C33 1.46(2)
C34 C35 1.495(16)
C35 C36 1.359(18)
C35 C40 1.374(16)
C36 C37 1.379(19)
C37 C38 1.34(2)
C38 C39 1.38(2)
C39 C40 1.379(18)
